data_4321677
loop_
_publ_author_name
'M. Ludwig'
'J. J\"ager'
'R. Niewa'
'R. Kniep'

_publ_section_title
;
 Crystal Structures of Two Polymorphs of Ca3[Al2N4]
;
_journal_name_full 'Inorganic Chemistry'
_journal_page_first 5909
_journal_page_last 5911
_journal_paper_doi 10.1021/ic0002869
_journal_volume 39
_journal_year 2000
_chemical_formula_sum 'Al2 Ca3 N4'
_chemical_formula_weight 230.24
_chemical_name_common 'alpha-Tricalcium nitrido dialuminate'
_chemical_name_systematic
;
  ?
;
_space_group_IT_number 14
_symmetry_cell_setting monoclinic
_symmetry_space_group_name_Hall '-P 2ybc'
_symmetry_space_group_name_H-M 'P 1 21/c 1'
_atom_sites_solution_hydrogens none
_atom_sites_solution_primary direct
_atom_sites_solution_secondary difmap
_audit_creation_method SHELXL-97
_cell_angle_alpha 90.00
_cell_angle_beta 111.62(3)
_cell_angle_gamma 90.00
_cell_formula_units_Z 4
_cell_length_a 9.572(3)
_cell_length_b 5.802(3)
_cell_length_c 9.563(5)
_cell_measurement_reflns_used 25
_cell_measurement_temperature 293(2)
_cell_measurement_theta_max 16
_cell_measurement_theta_min 10
_cell_volume 493.7(4)
_computing_molecular_graphics Diamond
_computing_structure_refinement 'SHELXL-97 (Sheldrick, 1997)'
_computing_structure_solution 'SHELXS-97 (Sheldrick, 1990)'
_diffrn_ambient_temperature 293(2)
_diffrn_measured_fraction_theta_full 0.897
_diffrn_measured_fraction_theta_max 0.897
_diffrn_radiation_monochromator graphite
_diffrn_radiation_source 'fine-focus sealed tube'
_diffrn_radiation_type MoK\a
_diffrn_radiation_wavelength 0.71073
_diffrn_reflns_av_R_equivalents 0.0235
_diffrn_reflns_av_sigmaI/netI 0.0190
_diffrn_reflns_limit_h_max 12
_diffrn_reflns_limit_h_min -13
_diffrn_reflns_limit_k_max 1
_diffrn_reflns_limit_k_min -8
_diffrn_reflns_limit_l_max 12
_diffrn_reflns_limit_l_min -1
_diffrn_reflns_number 5144
_diffrn_reflns_theta_full 30.00
_diffrn_reflns_theta_max 30.00
_diffrn_reflns_theta_min 2.29
_diffrn_standards_decay_% 0
_diffrn_standards_interval_count 100
_diffrn_standards_number 3
_exptl_absorpt_coefficient_mu 3.570
_exptl_absorpt_correction_type difabs
_exptl_crystal_colour green
_exptl_crystal_density_diffrn 3.097
_exptl_crystal_density_method 'not measured'
_exptl_crystal_F_000 456
_refine_diff_density_max 1.380
_refine_diff_density_min -1.381
_refine_diff_density_rms 0.335
_refine_ls_extinction_coef 0.017(2)
_refine_ls_extinction_expression Fc^*^=kFc[1+0.001xFc^2^\l^3^/sin(2\q)]^-1/4^
_refine_ls_extinction_method SHELXL
_refine_ls_goodness_of_fit_ref 1.418
_refine_ls_hydrogen_treatment none
_refine_ls_matrix_type full
_refine_ls_number_parameters 83
_refine_ls_number_reflns 1295
_refine_ls_number_restraints 0
_refine_ls_restrained_S_all 1.418
_refine_ls_R_factor_all 0.0841
_refine_ls_R_factor_gt 0.0835
_refine_ls_shift/su_max 0.000
_refine_ls_shift/su_mean 0.000
_refine_ls_structure_factor_coef Fsqd
_refine_ls_weighting_details 'calc w=1/[\s^2^(Fo^2^)+(0.0000P)^2^+22.3100P] where P=(Fo^2^+2Fc^2^)/3'
_refine_ls_weighting_scheme calc
_refine_ls_wR_factor_gt 0.2048
_refine_ls_wR_factor_ref 0.2050
_reflns_number_gt 1276
_reflns_number_total 1295
_reflns_threshold_expression >2sigma(I)
_cod_data_source_file ic0002869_1.cif
_cod_data_source_block alpha
_cod_original_cell_volume 493.7(3)
_cod_database_code 4321677

loop_
_symmetry_equiv_pos_as_xyz
'x, y, z'
'-x, y+1/2, -z+1/2'
'-x, -y, -z'
'x, -y-1/2, z-1/2'

loop_
_atom_site_label
_atom_site_type_symbol
_atom_site_fract_x
_atom_site_fract_y
_atom_site_fract_z
_atom_site_U_iso_or_equiv
_atom_site_adp_type
_atom_site_occupancy
_atom_site_symmetry_multiplicity
_atom_site_calc_flag
_atom_site_refinement_flags
_atom_site_disorder_assembly
_atom_site_disorder_group
Ca1 Ca 0.0495(2) 0.0954(4) 0.1850(2) 0.0107(5) Uani 1 1 d . . .
Ca2 Ca 0.1829(2) 0.6205(3) 0.0989(2) 0.0119(5) Uani 1 1 d . . .
Ca3 Ca 0.4650(2) 0.3470(3) 0.3288(2) 0.0103(5) Uani 1 1 d . . .
Al1 Al 0.2581(3) 0.1428(5) 0.0122(3) 0.0089(6) Uani 1 1 d . . .
Al2 Al 0.6210(3) 0.3903(5) 0.1092(3) 0.0091(6) Uani 1 1 d . . .
N1 N 0.0624(9) 0.2358(15) 0.4381(9) 0.0111(16) Uani 1 1 d . . .
N2 N 0.3010(10) 0.0118(16) 0.2020(10) 0.0130(17) Uani 1 1 d . . .
N3 N 0.4003(10) 0.3977(16) 0.0504(9) 0.0138(17) Uani 1 1 d . . .
N4 N 0.7051(11) 0.1002(15) 0.1048(10) 0.0152(17) Uani 1 1 d . . .

loop_
_atom_site_aniso_label
_atom_site_aniso_U_11
_atom_site_aniso_U_22
_atom_site_aniso_U_33
_atom_site_aniso_U_23
_atom_site_aniso_U_13
_atom_site_aniso_U_12
Ca1 0.0116(9) 0.0124(9) 0.0092(8) -0.0018(7) 0.0053(7) -0.0009(7)
Ca2 0.0123(9) 0.0096(9) 0.0125(9) -0.0014(7) 0.0031(7) -0.0005(7)
Ca3 0.0099(9) 0.0116(9) 0.0094(8) 0.0027(7) 0.0037(7) 0.0003(7)
Al1 0.0075(12) 0.0077(12) 0.0099(12) 0.0028(10) 0.0014(10) 0.0013(10)
Al2 0.0095(13) 0.0090(13) 0.0086(12) -0.0013(10) 0.0030(10) -0.0012(10)
N1 0.008(3) 0.012(4) 0.013(4) -0.001(3) 0.003(3) -0.003(3)
N2 0.012(4) 0.014(4) 0.012(4) 0.001(3) 0.004(3) 0.000(3)
N3 0.014(4) 0.015(4) 0.010(3) 0.000(3) 0.002(3) -0.002(3)
N4 0.021(4) 0.008(4) 0.015(4) -0.001(3) 0.004(3) -0.003(3)

loop_
_atom_type_symbol
_atom_type_description
_atom_type_scat_dispersion_real
_atom_type_scat_dispersion_imag
_atom_type_scat_source
N N 0.0061 0.0033 'International Tables Vol C Tables 4.2.6.8 and 6.1.1.4'
Al Al 0.0645 0.0514 'International Tables Vol C Tables 4.2.6.8 and 6.1.1.4'
Ca Ca 0.2262 0.3064 'International Tables Vol C Tables 4.2.6.8 and 6.1.1.4'

loop_
_geom_angle_atom_site_label_1
_geom_angle_atom_site_label_2
_geom_angle_atom_site_label_3
_geom_angle
_geom_angle_site_symmetry_1
_geom_angle_site_symmetry_3
_geom_angle_publ_flag
N2 Ca1 N1 96.4(3) . 2_545 ?
N2 Ca1 N1 107.9(3) . . ?
N1 Ca1 N1 126.8(3) 2_545 . ?
N2 Ca1 N1 75.9(3) . 4_565 ?
N1 Ca1 N1 92.5(3) 2_545 4_565 ?
N1 Ca1 N1 138.62(10) . 4_565 ?
N2 Ca1 Al1 38.0(2) . . ?
N1 Ca1 Al1 94.3(2) 2_545 . ?
N1 Ca1 Al1 133.3(2) . . ?
N1 Ca1 Al1 37.94(19) 4_565 . ?
N2 Ca1 N4 165.3(3) . 1_455 ?
N1 Ca1 N4 69.5(3) 2_545 1_455 ?
N1 Ca1 N4 84.6(3) . 1_455 ?
N1 Ca1 N4 100.0(3) 4_565 1_455 ?
Al1 Ca1 N4 135.86(19) . 1_455 ?
N2 Ca1 Al1 129.8(2) . 3 ?
N1 Ca1 Al1 36.3(2) 2_545 3 ?
N1 Ca1 Al1 114.8(2) . 3 ?
N1 Ca1 Al1 88.2(2) 4_565 3 ?
Al1 Ca1 Al1 111.63(9) . 3 ?
N4 Ca1 Al1 35.49(18) 1_455 3 ?
N2 Ca1 Ca2 121.3(2) . 3_565 ?
N1 Ca1 Ca2 89.2(2) 2_545 3_565 ?
N1 Ca1 Ca2 114.6(2) . 3_565 ?
N1 Ca1 Ca2 45.43(19) 4_565 3_565 ?
Al1 Ca1 Ca2 83.37(8) . 3_565 ?
N4 Ca1 Ca2 56.69(17) 1_455 3_565 ?
Al1 Ca1 Ca2 61.62(8) 3 3_565 ?
N2 Ca1 Al2 33.3(2) . 2_645 ?
N1 Ca1 Al2 97.7(2) 2_545 2_645 ?
N1 Ca1 Al2 81.0(2) . 2_645 ?
N1 Ca1 Al2 109.0(2) 4_565 2_645 ?
Al1 Ca1 Al2 71.22(9) . 2_645 ?
N4 Ca1 Al2 148.88(19) 1_455 2_645 ?
Al1 Ca1 Al2 132.77(10) 3 2_645 ?
Ca2 Ca1 Al2 154.04(10) 3_565 2_645 ?
N2 Ca1 Ca2 51.1(2) . 1_545 ?
N1 Ca1 Ca2 45.6(2) 2_545 1_545 ?
N1 Ca1 Ca2 129.1(2) . 1_545 ?
N1 Ca1 Ca2 86.3(2) 4_565 1_545 ?
Al1 Ca1 Ca2 62.80(8) . 1_545 ?
N4 Ca1 Ca2 115.10(18) 1_455 1_545 ?
Al1 Ca1 Ca2 81.14(8) 3 1_545 ?
Ca2 Ca1 Ca2 115.31(7) 3_565 1_545 ?
Al2 Ca1 Ca2 57.60(7) 2_645 1_545 ?
N2 Ca1 Al1 78.1(2) . 4_566 ?
N1 Ca1 Al1 146.4(2) 2_545 4_566 ?
N1 Ca1 Al1 33.10(19) . 4_566 ?
N1 Ca1 Al1 117.4(2) 4_565 4_566 ?
Al1 Ca1 Al1 100.37(9) . 4_566 ?
N4 Ca1 Al1 115.84(19) 1_455 4_566 ?
Al1 Ca1 Al1 147.90(7) 3 4_566 ?
Ca2 Ca1 Al1 122.18(9) 3_565 4_566 ?
Al2 Ca1 Al1 59.81(8) 2_645 4_566 ?
Ca2 Ca1 Al1 117.30(8) 1_545 4_566 ?
N2 Ca1 Ca1 123.4(2) . 2 ?
N1 Ca1 Ca1 140.2(2) 2_545 2 ?
N1 Ca1 Ca1 45.4(2) . 2 ?
N1 Ca1 Ca1 97.0(2) 4_565 2 ?
Al1 Ca1 Ca1 116.51(9) . 2 ?
N4 Ca1 Ca1 70.77(18) 1_455 2 ?
Al1 Ca1 Ca1 105.35(11) 3 2 ?
Ca2 Ca1 Ca1 71.24(7) 3_565 2 ?
Al2 Ca1 Ca1 115.14(10) 2_645 2 ?
Ca2 Ca1 Ca1 172.73(10) 1_545 2 ?
Al1 Ca1 Ca1 55.44(7) 4_566 2 ?
N1 Ca2 N2 94.6(3) 2 1_565 ?
N1 Ca2 N1 86.3(3) 2 4_565 ?
N2 Ca2 N1 167.0(3) 1_565 4_565 ?
N1 Ca2 N3 158.2(3) 2 . ?
N2 Ca2 N3 103.7(3) 1_565 . ?
N1 Ca2 N3 73.2(3) 4_565 . ?
N1 Ca2 N4 99.4(3) 2 2_655 ?
N2 Ca2 N4 71.3(3) 1_565 2_655 ?
N1 Ca2 N4 121.3(3) 4_565 2_655 ?
N3 Ca2 N4 97.6(3) . 2_655 ?
N1 Ca2 N4 108.9(3) 2 3_665 ?
N2 Ca2 N4 64.0(3) 1_565 3_665 ?
N1 Ca2 N4 103.4(3) 4_565 3_665 ?
N3 Ca2 N4 70.0(3) . 3_665 ?
N4 Ca2 N4 128.1(3) 2_655 3_665 ?
N1 Ca2 Al1 122.8(2) 2 . ?
N2 Ca2 Al1 142.4(2) 1_565 . ?
N1 Ca2 Al1 37.78(19) 4_565 . ?
N3 Ca2 Al1 39.3(2) . . ?
N4 Ca2 Al1 102.0(2) 2_655 . ?
N4 Ca2 Al1 97.9(2) 3_665 . ?
N1 Ca2 Al2 103.3(2) 2 2_655 ?
N2 Ca2 Al2 35.4(2) 1_565 2_655 ?
N1 Ca2 Al2 156.4(2) 4_565 2_655 ?
N3 Ca2 Al2 98.5(2) . 2_655 ?
N4 Ca2 Al2 36.5(2) 2_655 2_655 ?
N4 Ca2 Al2 93.88(18) 3_665 2_655 ?
Al1 Ca2 Al2 124.68(10) . 2_655 ?
N1 Ca2 Al2 134.2(2) 2 3_665 ?
N2 Ca2 Al2 88.8(2) 1_565 3_665 ?
N1 Ca2 Al2 81.3(2) 4_565 3_665 ?
N3 Ca2 Al2 36.6(2) . 3_665 ?
N4 Ca2 Al2 124.6(2) 2_655 3_665 ?
N4 Ca2 Al2 34.91(19) 3_665 3_665 ?
Al1 Ca2 Al2 64.04(9) . 3_665 ?
Al2 Ca2 Al2 105.45(10) 2_655 3_665 ?
N1 Ca2 Ca3 142.2(2) 2 . ?
N2 Ca2 Ca3 91.9(2) 1_565 . ?
N1 Ca2 Ca3 95.20(19) 4_565 . ?
N3 Ca2 Ca3 49.96(19) . . ?
N4 Ca2 Ca3 48.3(2) 2_655 . ?
N4 Ca2 Ca3 107.38(19) 3_665 . ?
Al1 Ca2 Ca3 60.89(8) . . ?
Al2 Ca2 Ca3 63.99(8) 2_655 . ?
Al2 Ca2 Ca3 82.98(8) 3_665 . ?
N1 Ca2 Ca1 52.4(2) 2 3_565 ?
N2 Ca2 Ca1 86.6(2) 1_565 3_565 ?
N1 Ca2 Ca1 83.71(19) 4_565 3_565 ?
N3 Ca2 Ca1 116.3(2) . 3_565 ?
N4 Ca2 Ca1 143.3(2) 2_655 3_565 ?
N4 Ca2 Ca1 59.04(19) 3_665 3_565 ?
Al1 Ca2 Ca1 112.96(9) . 3_565 ?
Al2 Ca2 Ca1 119.28(9) 2_655 3_565 ?
Al2 Ca2 Ca1 82.43(8) 3_665 3_565 ?
Ca3 Ca2 Ca1 165.36(9) . 3_565 ?
N1 Ca2 Ca1 48.2(2) 2 1_565 ?
N2 Ca2 Ca1 46.7(2) 1_565 1_565 ?
N1 Ca2 Ca1 134.1(2) 4_565 1_565 ?
N3 Ca2 Ca1 150.0(2) . 1_565 ?
N4 Ca2 Ca1 79.0(2) 2_655 1_565 ?
N4 Ca2 Ca1 88.54(19) 3_665 1_565 ?
Al1 Ca2 Ca1 170.70(10) . 1_565 ?
Al2 Ca2 Ca1 61.18(7) 2_655 1_565 ?
Al2 Ca2 Ca1 123.12(9) 3_665 1_565 ?
Ca3 Ca2 Ca1 123.62(8) . 1_565 ?
Ca1 Ca2 Ca1 64.69(7) 3_565 1_565 ?
N4 Ca3 N2 103.5(3) 2_655 . ?
N4 Ca3 N3 106.0(3) 2_655 . ?
N2 Ca3 N3 73.4(3) . . ?
N4 Ca3 N2 120.1(3) 2_655 2_655 ?
N2 Ca3 N2 130.8(2) . 2_655 ?
N3 Ca3 N2 73.6(3) . 2_655 ?
N4 Ca3 N3 75.8(3) 2_655 4_566 ?
N2 Ca3 N3 72.5(3) . 4_566 ?
N3 Ca3 N3 145.2(3) . 4_566 ?
N2 Ca3 N3 136.5(3) 2_655 4_566 ?
N4 Ca3 N4 94.8(3) 2_655 4_566 ?
N2 Ca3 N4 133.5(3) . 4_566 ?
N3 Ca3 N4 141.2(3) . 4_566 ?
N2 Ca3 N4 67.5(3) 2_655 4_566 ?
N3 Ca3 N4 71.1(3) 4_566 4_566 ?
N4 Ca3 Al2 102.2(2) 2_655 4_566 ?
N2 Ca3 Al2 95.5(2) . 4_566 ?
N3 Ca3 Al2 151.4(2) . 4_566 ?
N2 Ca3 Al2 96.3(2) 2_655 4_566 ?
N3 Ca3 Al2 40.56(19) 4_566 4_566 ?
N4 Ca3 Al2 38.4(2) 4_566 4_566 ?
N4 Ca3 Al2 103.3(2) 2_655 2_645 ?
N2 Ca3 Al2 38.5(2) . 2_645 ?
N3 Ca3 Al2 110.2(2) . 2_645 ?
N2 Ca3 Al2 133.9(2) 2_655 2_645 ?
N3 Ca3 Al2 39.1(2) 4_566 2_645 ?
N4 Ca3 Al2 95.9(2) 4_566 2_645 ?
Al2 Ca3 Al2 57.58(11) 4_566 2_645 ?
N4 Ca3 N3 131.8(3) 2_655 2_645 ?
N2 Ca3 N3 67.1(3) . 2_645 ?
N3 Ca3 N3 114.8(3) . 2_645 ?
N2 Ca3 N3 95.8(3) 2_655 2_645 ?
N3 Ca3 N3 56.1(3) 4_566 2_645 ?
N4 Ca3 N3 68.9(2) 4_566 2_645 ?
Al2 Ca3 N3 38.20(18) 4_566 2_645 ?
Al2 Ca3 N3 39.48(19) 2_645 2_645 ?
N4 Ca3 Al2 133.0(2) 2_655 . ?
N2 Ca3 Al2 96.3(2) . . ?
N3 Ca3 Al2 40.8(2) . . ?
N2 Ca3 Al2 37.2(2) 2_655 . ?
N3 Ca3 Al2 151.2(2) 4_566 . ?
N4 Ca3 Al2 101.7(2) 4_566 . ?
Al2 Ca3 Al2 117.96(12) 4_566 . ?
Al2 Ca3 Al2 118.12(12) 2_645 . ?
N3 Ca3 Al2 95.2(2) 2_645 . ?
N4 Ca3 Al1 94.1(2) 2_655 2_655 ?
N2 Ca3 Al1 161.7(2) . 2_655 ?
N3 Ca3 Al1 106.9(2) . 2_655 ?
N2 Ca3 Al1 37.6(2) 2_655 2_655 ?
N3 Ca3 Al1 107.6(2) 4_566 2_655 ?
N4 Ca3 Al1 37.8(2) 4_566 2_655 ?
Al2 Ca3 Al1 75.47(10) 4_566 2_655 ?
Al2 Ca3 Al1 132.22(10) 2_645 2_655 ?
N3 Ca3 Al1 97.36(19) 2_645 2_655 ?
Al2 Ca3 Al1 74.75(9) . 2_655 ?
N4 Ca3 Al1 38.2(2) 2_655 4_566 ?
N2 Ca3 Al1 82.6(2) . 4_566 ?
N3 Ca3 Al1 129.6(2) . 4_566 ?
N2 Ca3 Al1 146.3(2) 2_655 4_566 ?
N3 Ca3 Al1 38.3(2) 4_566 4_566 ?
N4 Ca3 Al1 86.5(2) 4_566 4_566 ?
Al2 Ca3 Al1 72.72(9) 4_566 4_566 ?
Al2 Ca3 Al1 67.19(9) 2_645 4_566 ?
N3 Ca3 Al1 94.2(2) 2_645 4_566 ?
Al2 Ca3 Al1 169.30(10) . 4_566 ?
Al1 Ca3 Al1 109.08(9) 2_655 4_566 ?
N2 Al1 N1 110.5(4) . 4_565 ?
N2 Al1 N4 104.3(4) . 3_655 ?
N1 Al1 N4 115.4(4) 4_565 3_655 ?
N2 Al1 N3 103.8(4) . . ?
N1 Al1 N3 108.4(4) 4_565 . ?
N4 Al1 N3 113.7(4) 3_655 . ?
N2 Al1 Ca1 52.3(3) . . ?
N1 Al1 Ca1 58.3(3) 4_565 . ?
N4 Al1 Ca1 123.5(3) 3_655 . ?
N3 Al1 Ca1 121.3(3) . . ?
N2 Al1 Ca3 56.5(3) . 2_645 ?
N1 Al1 Ca3 164.0(3) 4_565 2_645 ?
N4 Al1 Ca3 64.1(3) 3_655 2_645 ?
N3 Al1 Ca3 85.1(3) . 2_645 ?
Ca1 Al1 Ca3 107.61(10) . 2_645 ?
N2 Al1 Ca2 95.4(3) . . ?
N1 Al1 Ca2 57.3(3) 4_565 . ?
N4 Al1 Ca2 160.2(3) 3_655 . ?
N3 Al1 Ca2 58.6(3) . . ?
Ca1 Al1 Ca2 70.51(9) . . ?
Ca3 Al1 Ca2 128.57(11) 2_645 . ?
N2 Al1 Ca3 127.0(3) . 4_565 ?
N1 Al1 Ca3 122.5(3) 4_565 4_565 ?
N4 Al1 Ca3 52.2(3) 3_655 4_565 ?
N3 Al1 Ca3 62.8(3) . 4_565 ?
Ca1 Al1 Ca3 175.72(13) . 4_565 ?
Ca3 Al1 Ca3 70.92(9) 2_645 4_565 ?
Ca2 Al1 Ca3 113.63(11) . 4_565 ?
N2 Al1 Ca1 103.0(3) . 3 ?
N1 Al1 Ca1 50.3(3) 4_565 3 ?
N4 Al1 Ca1 70.2(3) 3_655 3 ?
N3 Al1 Ca1 150.8(3) . 3 ?
Ca1 Al1 Ca1 68.37(9) . 3 ?
Ca3 Al1 Ca1 119.81(11) 2_645 3 ?
Ca2 Al1 Ca1 107.28(10) . 3 ?
Ca3 Al1 Ca1 108.65(11) 4_565 3 ?
N2 Al1 Ca3 52.3(3) . . ?
N1 Al1 Ca3 113.9(3) 4_565 . ?
N4 Al1 Ca3 130.5(3) 3_655 . ?
N3 Al1 Ca3 52.5(3) . . ?
Ca1 Al1 Ca3 79.57(9) . . ?
Ca3 Al1 Ca3 67.20(7) 2_645 . ?
Ca2 Al1 Ca3 61.89(8) . . ?
Ca3 Al1 Ca3 103.22(10) 4_565 . ?
Ca1 Al1 Ca3 147.86(12) 3 . ?
N2 Al1 Ca2 51.0(3) . 1_545 ?
N1 Al1 Ca2 99.2(3) 4_565 1_545 ?
N4 Al1 Ca2 64.7(3) 3_655 1_545 ?
N3 Al1 Ca2 148.6(3) . 1_545 ?
Ca1 Al1 Ca2 62.02(8) . 1_545 ?
Ca3 Al1 Ca2 65.61(8) 2_645 1_545 ?
Ca2 Al1 Ca2 132.21(13) . 1_545 ?
Ca3 Al1 Ca2 113.96(11) 4_565 1_545 ?
Ca1 Al1 Ca2 60.45(7) 3 1_545 ?
Ca3 Al1 Ca2 102.76(9) . 1_545 ?
N2 Al1 Ca1 157.4(3) . 4_565 ?
N1 Al1 Ca1 46.9(3) 4_565 4_565 ?
N4 Al1 Ca1 87.9(3) 3_655 4_565 ?
N3 Al1 Ca1 88.1(3) . 4_565 ?
Ca1 Al1 Ca1 105.13(10) . 4_565 ?
Ca3 Al1 Ca1 145.12(12) 2_645 4_565 ?
Ca2 Al1 Ca1 74.12(8) . 4_565 ?
Ca3 Al1 Ca1 75.54(9) 4_565 4_565 ?
Ca1 Al1 Ca1 62.86(6) 3 4_565 ?
Ca3 Al1 Ca1 131.44(11) . 4_565 ?
Ca2 Al1 Ca1 122.44(10) 1_545 4_565 ?
N2 Al2 N4 110.3(4) 2_655 . ?
N2 Al2 N3 115.3(4) 2_655 3_665 ?
N4 Al2 N3 118.7(4) . 3_665 ?
N2 Al2 N3 106.2(4) 2_655 . ?
N4 Al2 N3 115.9(4) . . ?
N3 Al2 N3 88.3(4) 3_665 . ?
N2 Al2 Al2 119.3(3) 2_655 3_665 ?
N4 Al2 Al2 129.7(3) . 3_665 ?
N3 Al2 Al2 45.1(3) 3_665 3_665 ?
N3 Al2 Al2 43.2(3) . 3_665 ?
N2 Al2 Ca3 170.3(3) 2_655 4_565 ?
N4 Al2 Ca3 68.3(3) . 4_565 ?
N3 Al2 Ca3 72.5(3) 3_665 4_565 ?
N3 Al2 Ca3 67.3(3) . 4_565 ?
Al2 Al2 Ca3 61.34(11) 3_665 4_565 ?
N2 Al2 Ca3 59.2(3) 2_655 2_655 ?
N4 Al2 Ca3 169.3(3) . 2_655 ?
N3 Al2 Ca3 67.7(3) 3_665 2_655 ?
N3 Al2 Ca3 71.6(3) . 2_655 ?
Al2 Al2 Ca3 61.07(12) 3_665 2_655 ?
Ca3 Al2 Ca3 122.42(11) 4_565 2_655 ?
N2 Al2 Ca3 57.8(3) 2_655 . ?
N4 Al2 Ca3 105.6(3) . . ?
N3 Al2 Ca3 132.7(3) 3_665 . ?
N3 Al2 Ca3 56.4(3) . . ?
Al2 Al2 Ca3 94.16(15) 3_665 . ?
Ca3 Al2 Ca3 112.89(11) 4_565 . ?
Ca3 Al2 Ca3 71.45(8) 2_655 . ?
N2 Al2 Ca2 54.6(3) 2_655 2_645 ?
N4 Al2 Ca2 56.8(3) . 2_645 ?
N3 Al2 Ca2 151.8(3) 3_665 2_645 ?
N3 Al2 Ca2 119.3(3) . 2_645 ?
Al2 Al2 Ca2 161.89(18) 3_665 2_645 ?
Ca3 Al2 Ca2 121.38(12) 4_565 2_645 ?
Ca3 Al2 Ca2 113.26(11) 2_655 2_645 ?
Ca3 Al2 Ca2 68.03(8) . 2_645 ?
N2 Al2 Ca2 120.2(3) 2_655 3_665 ?
N4 Al2 Ca2 67.2(3) . 3_665 ?
N3 Al2 Ca2 55.3(3) 3_665 3_665 ?
N3 Al2 Ca2 129.3(3) . 3_665 ?
Al2 Al2 Ca2 93.36(14) 3_665 3_665 ?
Ca3 Al2 Ca2 68.57(8) 4_565 3_665 ?
Ca3 Al2 Ca2 114.88(11) 2_655 3_665 ?
Ca3 Al2 Ca2 171.97(12) . 3_665 ?
Ca2 Al2 Ca2 104.29(10) 2_645 3_665 ?
N2 Al2 Ca1 46.3(3) 2_655 2_655 ?
N4 Al2 Ca1 90.7(3) . 2_655 ?
N3 Al2 Ca1 92.4(3) 3_665 2_655 ?
N3 Al2 Ca1 149.0(3) . 2_655 ?
Al2 Al2 Ca1 129.50(17) 3_665 2_655 ?
Ca3 Al2 Ca1 141.83(12) 4_565 2_655 ?
Ca3 Al2 Ca1 80.09(9) 2_655 2_655 ?
Ca3 Al2 Ca1 103.16(10) . 2_655 ?
Ca2 Al2 Ca1 61.23(7) 2_645 2_655 ?
Ca2 Al2 Ca1 74.00(8) 3_665 2_655 ?
N2 Al2 Ca3 103.0(3) 2_655 2_645 ?
N4 Al2 Ca3 45.4(3) . 2_645 ?
N3 Al2 Ca3 141.4(3) 3_665 2_645 ?
N3 Al2 Ca3 76.4(3) . 2_645 ?
Al2 Al2 Ca3 111.70(15) 3_665 2_645 ?
Ca3 Al2 Ca3 68.96(9) 4_565 2_645 ?
Ca3 Al2 Ca3 135.53(13) 2_655 2_645 ?
Ca3 Al2 Ca3 65.26(8) . 2_645 ?
Ca2 Al2 Ca3 58.84(7) 2_645 2_645 ?
Ca2 Al2 Ca3 109.18(10) 3_665 2_645 ?
Ca1 Al2 Ca3 118.68(10) 2_655 2_645 ?
Al1 N1 Ca2 165.9(5) 4_566 2_545 ?
Al1 N1 Ca1 93.5(4) 4_566 2 ?
Ca2 N1 Ca1 86.2(3) 2_545 2 ?
Al1 N1 Ca1 100.0(4) 4_566 . ?
Ca2 N1 Ca1 94.1(3) 2_545 . ?
Ca1 N1 Ca1 87.4(3) 2 . ?
Al1 N1 Ca2 84.9(3) 4_566 4_566 ?
Ca2 N1 Ca2 93.7(3) 2_545 4_566 ?
Ca1 N1 Ca2 172.9(4) 2 4_566 ?
Ca1 N1 Ca2 99.6(3) . 4_566 ?
Al1 N1 Ca1 83.7(3) 4_566 4_566 ?
Ca2 N1 Ca1 82.2(3) 2_545 4_566 ?
Ca1 N1 Ca1 87.5(3) 2 4_566 ?
Ca1 N1 Ca1 173.9(4) . 4_566 ?
Ca2 N1 Ca1 85.5(3) 4_566 4_566 ?
Al2 N2 Al1 169.4(6) 2_645 . ?
Al2 N2 Ca1 100.4(4) 2_645 . ?
Al1 N2 Ca1 89.8(3) . . ?
Al2 N2 Ca3 82.3(3) 2_645 . ?
Al1 N2 Ca3 91.7(4) . . ?
Ca1 N2 Ca3 108.0(4) . . ?
Al2 N2 Ca3 85.0(3) 2_645 2_645 ?
Al1 N2 Ca3 85.9(4) . 2_645 ?
Ca1 N2 Ca3 165.7(4) . 2_645 ?
Ca3 N2 Ca3 85.8(3) . 2_645 ?
Al2 N2 Ca2 90.0(4) 2_645 1_545 ?
Al1 N2 Ca2 94.5(4) . 1_545 ?
Ca1 N2 Ca2 82.2(3) . 1_545 ?
Ca3 N2 Ca2 168.2(4) . 1_545 ?
Ca3 N2 Ca2 84.6(3) 2_645 1_545 ?
Al2 N3 Al1 118.4(4) 3_665 . ?
Al2 N3 Al2 91.7(4) 3_665 . ?
Al1 N3 Al2 129.5(5) . . ?
Al2 N3 Ca3 146.3(5) 3_665 . ?
Al1 N3 Ca3 89.6(3) . . ?
Al2 N3 Ca3 82.9(3) . . ?
Al2 N3 Ca2 88.1(4) 3_665 . ?
Al1 N3 Ca2 82.1(3) . . ?
Al2 N3 Ca2 142.4(4) . . ?
Ca3 N3 Ca2 76.9(3) . . ?
Al2 N3 Ca3 73.2(3) 3_665 4_565 ?
Al1 N3 Ca3 78.9(3) . 4_565 ?
Al2 N3 Ca3 72.1(3) . 4_565 ?
Ca3 N3 Ca3 134.7(4) . 4_565 ?
Ca2 N3 Ca3 142.3(3) . 4_565 ?
Al2 N3 Ca3 69.3(3) 3_665 2_655 ?
Al1 N3 Ca3 156.6(5) . 2_655 ?
Al2 N3 Ca3 68.9(3) . 2_655 ?
Ca3 N3 Ca3 77.7(2) . 2_655 ?
Ca2 N3 Ca3 75.9(2) . 2_655 ?
Ca3 N3 Ca3 123.9(3) 4_565 2_655 ?
Al2 N4 Al1 148.1(5) . 3_655 ?
Al2 N4 Ca3 101.6(4) . 2_645 ?
Al1 N4 Ca3 89.6(3) 3_655 2_645 ?
Al2 N4 Ca2 86.8(3) . 2_645 ?
Al1 N4 Ca2 124.9(4) 3_655 2_645 ?
Ca3 N4 Ca2 78.1(3) 2_645 2_645 ?
Al2 N4 Ca3 73.3(3) . 4_565 ?
Al1 N4 Ca3 78.1(3) 3_655 4_565 ?
Ca3 N4 Ca3 85.2(3) 2_645 4_565 ?
Ca2 N4 Ca3 150.9(4) 2_645 4_565 ?
Al2 N4 Ca2 77.9(3) . 3_665 ?
Al1 N4 Ca2 80.3(3) 3_655 3_665 ?
Ca3 N4 Ca2 156.8(4) 2_645 3_665 ?
Ca2 N4 Ca2 124.7(3) 2_645 3_665 ?
Ca3 N4 Ca2 72.3(2) 4_565 3_665 ?
Al2 N4 Ca1 115.5(4) . 1_655 ?
Al1 N4 Ca1 74.3(3) 3_655 1_655 ?
Ca3 N4 Ca1 132.9(3) 2_645 1_655 ?
Ca2 N4 Ca1 76.1(2) 2_645 1_655 ?
Ca3 N4 Ca1 131.5(3) 4_565 1_655 ?
Ca2 N4 Ca1 64.3(2) 3_665 1_655 ?

loop_
_geom_bond_atom_site_label_1
_geom_bond_atom_site_label_2
_geom_bond_distance
_geom_bond_site_symmetry_2
_geom_bond_publ_flag
Ca1 N2 2.402(9) . ?
Ca1 N1 2.441(9) 2_545 ?
Ca1 N1 2.514(9) . ?
Ca1 N1 2.600(9) 4_565 ?
Ca1 Al1 3.037(4) . ?
Ca1 N4 3.097(10) 1_455 ?
Ca1 Al1 3.169(3) 3 ?
Ca1 Ca2 3.254(3) 3_565 ?
Ca1 Al2 3.266(4) 2_645 ?
Ca1 Ca2 3.267(3) 1_545 ?
Ca1 Al1 3.388(3) 4_566 ?
Ca1 Ca1 3.425(3) 2 ?
Ca2 N1 2.340(8) 2 ?
Ca2 N2 2.566(9) 1_565 ?
Ca2 N1 2.581(9) 4_565 ?
Ca2 N3 2.632(10) . ?
Ca2 N4 2.636(9) 2_655 ?
Ca2 N4 3.018(10) 3_665 ?
Ca2 Al1 3.055(4) . ?
Ca2 Al2 3.147(4) 2_655 ?
Ca2 Al2 3.201(4) 3_665 ?
Ca2 Ca3 3.205(3) . ?
Ca2 Ca1 3.254(3) 3_565 ?
Ca2 Ca1 3.267(3) 1_565 ?
Ca3 N4 2.445(10) 2_655 ?
Ca3 N2 2.513(9) . ?
Ca3 N3 2.519(9) . ?
Ca3 N2 2.550(9) 2_655 ?
Ca3 N3 2.803(9) 4_566 ?
Ca3 N4 2.806(9) 4_566 ?
Ca3 Al2 2.892(3) 4_566 ?
Ca3 Al2 2.900(4) 2_645 ?
Ca3 N3 2.948(9) 2_645 ?
Ca3 Al2 3.002(4) . ?
Ca3 Al1 3.051(3) 2_655 ?
Ca3 Al1 3.092(4) 4_566 ?
Al1 N2 1.868(9) . ?
Al1 N1 1.879(8) 4_565 ?
Al1 N4 1.911(10) 3_655 ?
Al1 N3 1.952(10) . ?
Al1 Ca3 3.051(3) 2_645 ?
Al1 Ca3 3.092(4) 4_565 ?
Al1 Ca1 3.169(3) 3 ?
Al1 Ca2 3.291(4) 1_545 ?
Al1 Ca1 3.388(3) 4_565 ?
Al2 N2 1.822(9) 2_655 ?
Al2 N4 1.873(10) . ?
Al2 N3 1.912(9) 3_665 ?
Al2 N3 1.976(9) . ?
Al2 Al2 2.789(6) 3_665 ?
Al2 Ca3 2.892(3) 4_565 ?
Al2 Ca3 2.900(4) 2_655 ?
Al2 Ca2 3.147(4) 2_645 ?
Al2 Ca2 3.201(4) 3_665 ?
Al2 Ca1 3.266(4) 2_655 ?
Al2 Ca3 3.366(4) 2_645 ?
N1 Al1 1.879(8) 4_566 ?
N1 Ca2 2.340(8) 2_545 ?
N1 Ca1 2.441(9) 2 ?
N1 Ca2 2.581(9) 4_566 ?
N1 Ca1 2.600(9) 4_566 ?
N2 Al2 1.822(9) 2_645 ?
N2 Ca3 2.550(9) 2_645 ?
N2 Ca2 2.566(9) 1_545 ?
N3 Al2 1.912(9) 3_665 ?
N3 Ca3 2.803(9) 4_565 ?
N3 Ca3 2.948(9) 2_655 ?
N4 Al1 1.911(10) 3_655 ?
N4 Ca3 2.445(10) 2_645 ?
N4 Ca2 2.636(9) 2_645 ?
N4 Ca3 2.806(9) 4_565 ?
N4 Ca2 3.018(10) 3_665 ?
N4 Ca1 3.097(10) 1_655 ?
